data_2221448
loop_
_publ_author_name
'Tong, Hung-Chun'
'Hung, Yu-Chen'
'Wang, Po-Yo'
'Lin, Chia-Her'
'Lo, Yih-Hsing'

_publ_section_title
;(Benzonitrile-\k<i>N</i>)chlorido[hydridotris(pyrazol-1-yl-\k<i>N</i>^2^)borato](triphenylphosphine-\k<i>P</i>)ruthenium(II)
 ethanol solvate
;
_journal_coeditor_code NC2139
_journal_issue 4
_journal_name_full 'Acta Crystallographica Section E'
_journal_page_first m438
_journal_paper_doi 10.1107/S1600536809010265
_journal_volume 65
_journal_year 2009
_chemical_formula_iupac '[Ru (C9 H10 B N6) Cl (C18 H15 P) (C7 H5 N)], C2 H6 O'
_chemical_formula_moiety 'C36 H36 B Cl N7 O P Ru'
_chemical_formula_sum 'C36 H36 B Cl N7 O P Ru'
_chemical_formula_weight 761.02
_chemical_name_systematic
;
(Benzonitrile-\k<i>N</i>)chlorido[hydridotris(pyrazol-1-yl-
\k<i>N</i>^2^)borato](triphenylphosphine-\k<i>P</i>)ruthenium(II) ethanol
solvate
;
_space_group_IT_number 2
_symmetry_cell_setting triclinic
_symmetry_space_group_name_Hall '-P 1'
_symmetry_space_group_name_H-M 'P -1'
_atom_sites_solution_hydrogens geom
_atom_sites_solution_primary direct
_atom_sites_solution_secondary difmap
_audit_creation_method SHELXL-97
_cell_angle_alpha 83.438(4)
_cell_angle_beta 88.726(4)
_cell_angle_gamma 88.920(4)
_cell_formula_units_Z 2
_cell_length_a 8.0008(5)
_cell_length_b 11.0195(5)
_cell_length_c 19.4246(11)
_cell_measurement_reflns_used 0
_cell_measurement_temperature 200(2)
_cell_measurement_theta_max 0
_cell_measurement_theta_min 0
_cell_volume 1700.70(16)
_computing_cell_refinement 'DENZO and SCALEPACK (Otwinowski & Minor, 1997)'
_computing_data_collection 'COLLECT (Nonius, 1999)'
_computing_data_reduction 'DENZO and SCALEPACK (Otwinowski & Minor, 1997)'
_computing_molecular_graphics 'ORTEP-3 for Windows (Farrugia, 1997)'
_computing_publication_material 'WinGX (Farrugia, 1999)'
_computing_structure_refinement 'SHELXL97 (Sheldrick, 2008)'
_computing_structure_solution 'SHELXS97 (Sheldrick, 2008)'
_diffrn_ambient_temperature 200(2)
_diffrn_detector_area_resol_mean 9
_diffrn_measured_fraction_theta_full 0.969
_diffrn_measured_fraction_theta_max 0.969
_diffrn_measurement_device_type 'Nonius KappaCCD'
_diffrn_measurement_method 'CCD rotation images, thick slices'
_diffrn_radiation_monochromator graphite
_diffrn_radiation_source 'fine-focus sealed tube'
_diffrn_radiation_type MoK\a
_diffrn_radiation_wavelength 0.71073
_diffrn_reflns_av_R_equivalents 0.0797
_diffrn_reflns_av_sigmaI/netI 0.1293
_diffrn_reflns_limit_h_max 9
_diffrn_reflns_limit_h_min -7
_diffrn_reflns_limit_k_max 13
_diffrn_reflns_limit_k_min -12
_diffrn_reflns_limit_l_max 23
_diffrn_reflns_limit_l_min -21
_diffrn_reflns_number 13842
_diffrn_reflns_theta_full 25.03
_diffrn_reflns_theta_max 25.03
_diffrn_reflns_theta_min 1.86
_exptl_absorpt_coefficient_mu 0.628
_exptl_absorpt_correction_T_max 0.9875
_exptl_absorpt_correction_T_min 0.8639
_exptl_absorpt_correction_type multi-scan
_exptl_absorpt_process_details '(Blessing, 1995)'
_exptl_crystal_colour yellow
_exptl_crystal_density_diffrn 1.486
_exptl_crystal_density_method 'not measured'
_exptl_crystal_description prism
_exptl_crystal_F_000 780
_exptl_crystal_size_max 0.24
_exptl_crystal_size_mid 0.08
_exptl_crystal_size_min 0.02
_refine_diff_density_max 0.857
_refine_diff_density_min -0.886
_refine_ls_extinction_method none
_refine_ls_goodness_of_fit_ref 1.044
_refine_ls_hydrogen_treatment constr
_refine_ls_matrix_type full
_refine_ls_number_parameters 433
_refine_ls_number_reflns 5819
_refine_ls_number_restraints 0
_refine_ls_restrained_S_all 1.044
_refine_ls_R_factor_all 0.1087
_refine_ls_R_factor_gt 0.0562
_refine_ls_shift/su_max 0.001
_refine_ls_shift/su_mean 0.000
_refine_ls_structure_factor_coef Fsqd
_refine_ls_weighting_details 'calc w=1/[\s^2^(Fo^2^)+(0.0432P)^2^] where P=(Fo^2^+2Fc^2^)/3'
_refine_ls_weighting_scheme calc
_refine_ls_wR_factor_gt 0.1071
_refine_ls_wR_factor_ref 0.1220
_reflns_number_gt 3804
_reflns_number_total 5819
_reflns_threshold_expression I>2\s(I)
_cod_data_source_file nc2139.cif
_cod_data_source_block I
_cod_database_code 2221448
_cod_database_fobs_code 2221448

loop_
_symmetry_equiv_pos_as_xyz
'x, y, z'
'-x, -y, -z'

loop_
_atom_site_type_symbol
_atom_site_label
_atom_site_fract_x
_atom_site_fract_y
_atom_site_fract_z
_atom_site_U_iso_or_equiv
_atom_site_adp_type
_atom_site_calc_flag
_atom_site_refinement_flags
_atom_site_occupancy
_atom_site_disorder_assembly
_atom_site_disorder_group
B B1 0.6437(8) 1.1216(6) 0.8145(4) 0.0217(17) Uani d . 1 . .
H H1' 0.6412 1.1988 0.8370 0.026 Uiso calc R 1 . .
C C1 0.4057(7) 0.8541(6) 0.8752(3) 0.0250(15) Uani d . 1 . .
H H1 0.3660 0.7746 0.8709 0.030 Uiso calc R 1 . .
C C2 0.3573(8) 0.9230(6) 0.9274(3) 0.0307(17) Uani d . 1 . .
H H2 0.2812 0.9014 0.9648 0.037 Uiso calc R 1 . .
C C3 0.4430(8) 1.0291(6) 0.9132(3) 0.0292(17) Uani d . 1 . .
H H3 0.4369 1.0963 0.9399 0.035 Uiso calc R 1 . .
C C4 1.0191(7) 0.9563(5) 0.7700(3) 0.0235(15) Uani d . 1 . .
H H4 1.0754 0.8911 0.7507 0.028 Uiso calc R 1 . .
C C5 1.0975(8) 1.0535(5) 0.7936(3) 0.0295(17) Uani d . 1 . .
H H5 1.2141 1.0685 0.7933 0.035 Uiso calc R 1 . .
C C6 0.9697(8) 1.1240(6) 0.8178(3) 0.0298(17) Uani d . 1 . .
H H6 0.9830 1.1977 0.8379 0.036 Uiso calc R 1 . .
C C7 0.4995(7) 1.0900(5) 0.6428(3) 0.0218(15) Uani d . 1 . .
H H7 0.4781 1.0420 0.6064 0.026 Uiso calc R 1 . .
C C8 0.4638(7) 1.2139(6) 0.6407(3) 0.0305(17) Uani d . 1 . .
H H8 0.4164 1.2661 0.6037 0.037 Uiso calc R 1 . .
C C9 0.5113(7) 1.2444(5) 0.7030(3) 0.0232(15) Uani d . 1 . .
H H9 0.5017 1.3234 0.7179 0.028 Uiso calc R 1 . .
C C10 0.8767(7) 0.7020(5) 0.8753(3) 0.0194(14) Uani d . 1 . .
C C11 0.8356(7) 0.7871(5) 0.9212(3) 0.0252(15) Uani d . 1 . .
H H11 0.7450 0.8428 0.9110 0.030 Uiso calc R 1 . .
C C12 0.9232(8) 0.7922(6) 0.9807(3) 0.0300(17) Uani d . 1 . .
H H12 0.8922 0.8506 1.0112 0.036 Uiso calc R 1 . .
C C13 1.0560(8) 0.7129(6) 0.9964(3) 0.0341(18) Uani d . 1 . .
H H13 1.1156 0.7152 1.0380 0.041 Uiso calc R 1 . .
C C14 1.1002(8) 0.6312(6) 0.9513(4) 0.0348(18) Uani d . 1 . .
H H14 1.1937 0.5781 0.9610 0.042 Uiso calc R 1 . .
C C15 1.0116(7) 0.6240(6) 0.8916(3) 0.0299(17) Uani d . 1 . .
H H15 1.0436 0.5651 0.8615 0.036 Uiso calc R 1 . .
C C16 0.5928(7) 0.5768(5) 0.8399(3) 0.0199(14) Uani d . 1 . .
C C17 0.6134(8) 0.5104(5) 0.9041(3) 0.0295(16) Uani d . 1 . .
H H17 0.7035 0.5290 0.9319 0.035 Uiso calc R 1 . .
C C18 0.5063(8) 0.4179(6) 0.9288(4) 0.0333(17) Uani d . 1 . .
H H18 0.5250 0.3731 0.9728 0.040 Uiso calc R 1 . .
C C19 0.3743(8) 0.3901(5) 0.8908(4) 0.0314(17) Uani d . 1 . .
H H19 0.3001 0.3270 0.9081 0.038 Uiso calc R 1 . .
C C20 0.3503(7) 0.4553(5) 0.8265(4) 0.0282(17) Uani d . 1 . .
H H20 0.2592 0.4361 0.7994 0.034 Uiso calc R 1 . .
C C21 0.4563(7) 0.5477(5) 0.8013(3) 0.0247(15) Uani d . 1 . .
H H21 0.4367 0.5921 0.7573 0.030 Uiso calc R 1 . .
C C22 0.8730(7) 0.5888(5) 0.7502(3) 0.0190(14) Uani d . 1 . .
C C23 0.8347(8) 0.4663(6) 0.7473(3) 0.0335(17) Uani d . 1 . .
H H23 0.7423 0.4315 0.7736 0.040 Uiso calc R 1 . .
C C24 0.9301(8) 0.3950(6) 0.7066(4) 0.0367(18) Uani d . 1 . .
H H24 0.9018 0.3121 0.7050 0.044 Uiso calc R 1 . .
C C25 1.0658(8) 0.4430(6) 0.6682(4) 0.0336(18) Uani d . 1 . .
H H25 1.1293 0.3945 0.6394 0.040 Uiso calc R 1 . .
C C26 1.1067(8) 0.5612(6) 0.6726(3) 0.0285(16) Uani d . 1 . .
H H26 1.2012 0.5948 0.6473 0.034 Uiso calc R 1 . .
C C27 1.0130(7) 0.6332(5) 0.7133(3) 0.0256(16) Uani d . 1 . .
H H27 1.0454 0.7150 0.7159 0.031 Uiso calc R 1 . .
C C28 0.8440(8) 0.8522(5) 0.6049(3) 0.0220(15) Uani d . 1 . .
C C29 0.9322(7) 0.8466(5) 0.5402(3) 0.0228(15) Uani d . 1 . .
C C30 1.1031(8) 0.8200(5) 0.5399(4) 0.0330(17) Uani d . 1 . .
H H30 1.1607 0.8058 0.5824 0.040 Uiso calc R 1 . .
C C31 1.1880(8) 0.8145(6) 0.4785(4) 0.0381(18) Uani d . 1 . .
H H31 1.3041 0.7947 0.4783 0.046 Uiso calc R 1 . .
C C32 1.1051(9) 0.8377(5) 0.4170(4) 0.0345(18) Uani d . 1 . .
H H32 1.1648 0.8348 0.3743 0.041 Uiso calc R 1 . .
C C33 0.9364(9) 0.8650(6) 0.4167(4) 0.0363(18) Uani d . 1 . .
H H33 0.8802 0.8816 0.3740 0.044 Uiso calc R 1 . .
C C34 0.8494(8) 0.8681(6) 0.4786(3) 0.0314(17) Uani d . 1 . .
H H34 0.7325 0.8850 0.4787 0.038 Uiso calc R 1 . .
C C35 0.6349(12) 0.5821(7) 0.5823(4) 0.066(3) Uani d . 1 . .
H H35A 0.5575 0.5189 0.6037 0.079 Uiso calc R 1 . .
H H35B 0.7123 0.6024 0.6182 0.079 Uiso calc R 1 . .
C C36 0.7341(11) 0.5337(7) 0.5223(5) 0.077(3) Uani d . 1 . .
H H36A 0.7981 0.4604 0.5399 0.115 Uiso calc R 1 . .
H H36B 0.8110 0.5965 0.5016 0.115 Uiso calc R 1 . .
H H36C 0.6566 0.5133 0.4871 0.115 Uiso calc R 1 . .
Cl Cl1 0.40407(18) 0.80198(13) 0.69429(8) 0.0259(4) Uani d . 1 . .
N N1 0.5147(6) 0.9129(4) 0.8316(3) 0.0187(12) Uani d . 1 . .
N N2 0.5372(6) 1.0235(4) 0.8556(3) 0.0216(12) Uani d . 1 . .
N N3 0.8537(6) 0.9662(4) 0.7779(2) 0.0201(12) Uani d . 1 . .
N N4 0.8238(6) 1.0713(4) 0.8082(3) 0.0218(12) Uani d . 1 . .
N N5 0.5673(5) 1.0477(4) 0.7025(3) 0.0185(12) Uani d . 1 . .
N N6 0.5746(6) 1.1432(4) 0.7404(3) 0.0213(12) Uani d . 1 . .
N N7 0.7767(6) 0.8556(4) 0.6573(3) 0.0190(12) Uani d . 1 . .
O O2 0.5442(7) 0.6869(5) 0.5561(3) 0.0617(16) Uani d . 1 . .
H H2' 0.4895 0.7142 0.5886 0.092 Uiso calc R 1 . .
P P1 0.74469(19) 0.68826(14) 0.80077(9) 0.0189(4) Uani d . 1 . .
Ru Ru1 0.65206(6) 0.87432(4) 0.74538(3) 0.01676(16) Uani d . 1 . .

loop_
_atom_site_aniso_label
_atom_site_aniso_U_11
_atom_site_aniso_U_22
_atom_site_aniso_U_33
_atom_site_aniso_U_12
_atom_site_aniso_U_13
_atom_site_aniso_U_23
B1 0.027(4) 0.015(4) 0.025(5) 0.004(3) -0.004(4) -0.008(3)
C1 0.022(3) 0.027(4) 0.026(4) -0.002(3) 0.000(3) -0.002(3)
C2 0.034(4) 0.039(4) 0.019(4) 0.002(3) 0.007(3) 0.000(3)
C3 0.031(4) 0.040(4) 0.018(4) 0.014(3) 0.003(3) -0.014(3)
C4 0.014(3) 0.025(4) 0.031(4) 0.004(3) -0.001(3) 0.002(3)
C5 0.021(3) 0.034(4) 0.034(5) -0.004(3) -0.010(3) -0.001(3)
C6 0.031(4) 0.031(4) 0.029(4) -0.012(3) -0.010(3) -0.004(3)
C7 0.024(3) 0.023(4) 0.019(4) 0.001(3) -0.007(3) -0.004(3)
C8 0.031(4) 0.032(4) 0.026(4) 0.006(3) -0.006(3) 0.007(3)
C9 0.022(3) 0.012(3) 0.034(4) 0.000(3) 0.001(3) 0.002(3)
C10 0.019(3) 0.019(3) 0.019(4) -0.006(3) -0.001(3) 0.003(3)
C11 0.024(3) 0.029(4) 0.022(4) -0.001(3) -0.003(3) 0.002(3)
C12 0.032(4) 0.040(4) 0.020(4) -0.003(3) 0.000(3) -0.010(3)
C13 0.032(4) 0.050(5) 0.019(4) -0.002(3) -0.009(3) 0.002(4)
C14 0.026(4) 0.036(4) 0.041(5) 0.011(3) -0.012(4) 0.000(4)
C15 0.029(4) 0.033(4) 0.027(4) 0.006(3) -0.007(3) -0.003(3)
C16 0.023(3) 0.016(3) 0.019(4) 0.004(3) 0.006(3) 0.003(3)
C17 0.033(4) 0.028(4) 0.027(4) -0.007(3) -0.004(3) 0.002(3)
C18 0.040(4) 0.033(4) 0.025(4) -0.006(3) 0.003(4) 0.004(3)
C19 0.032(4) 0.024(4) 0.036(5) -0.005(3) 0.011(4) 0.005(3)
C20 0.021(3) 0.023(4) 0.040(5) -0.003(3) -0.001(3) -0.004(3)
C21 0.028(3) 0.023(4) 0.023(4) 0.005(3) -0.005(3) -0.001(3)
C22 0.022(3) 0.015(3) 0.021(4) 0.003(3) -0.003(3) -0.005(3)
C23 0.034(4) 0.041(4) 0.026(4) 0.000(3) 0.005(3) -0.009(4)
C24 0.040(4) 0.028(4) 0.043(5) -0.004(3) 0.005(4) -0.007(4)
C25 0.044(4) 0.030(4) 0.028(5) 0.008(3) 0.002(4) -0.012(3)
C26 0.026(3) 0.031(4) 0.028(4) -0.002(3) 0.012(3) -0.002(3)
C27 0.023(3) 0.023(4) 0.032(4) -0.002(3) 0.000(3) -0.006(3)
C28 0.025(3) 0.024(4) 0.018(4) -0.002(3) -0.005(3) -0.004(3)
C29 0.026(3) 0.019(3) 0.023(4) -0.002(3) 0.003(3) 0.001(3)
C30 0.037(4) 0.029(4) 0.032(5) 0.004(3) 0.003(4) 0.001(3)
C31 0.029(4) 0.045(5) 0.039(5) 0.009(3) 0.007(4) -0.002(4)
C32 0.046(4) 0.033(4) 0.026(5) -0.013(3) 0.011(4) -0.011(3)
C33 0.046(4) 0.047(5) 0.018(4) -0.020(4) -0.004(4) -0.005(4)
C34 0.024(3) 0.046(4) 0.023(4) -0.005(3) -0.002(3) 0.001(4)
C35 0.105(8) 0.028(5) 0.065(7) -0.005(5) -0.042(6) 0.002(5)
C36 0.087(7) 0.049(6) 0.100(9) 0.022(5) -0.035(7) -0.028(6)
Cl1 0.0209(8) 0.0269(9) 0.0301(11) -0.0032(7) -0.0085(8) -0.0020(8)
N1 0.016(3) 0.019(3) 0.020(3) 0.002(2) -0.006(2) 0.002(2)
N2 0.024(3) 0.024(3) 0.018(3) 0.001(2) -0.001(3) -0.005(2)
N3 0.022(3) 0.022(3) 0.016(3) -0.001(2) -0.001(2) 0.001(2)
N4 0.023(3) 0.019(3) 0.024(3) 0.000(2) -0.003(3) -0.009(2)
N5 0.016(3) 0.017(3) 0.023(3) 0.002(2) -0.004(2) -0.005(2)
N6 0.027(3) 0.016(3) 0.020(3) 0.000(2) 0.000(3) -0.002(2)
N7 0.019(3) 0.017(3) 0.020(3) -0.002(2) -0.006(3) 0.001(3)
O2 0.066(4) 0.073(4) 0.046(4) 0.007(3) -0.011(3) -0.009(3)
P1 0.0193(8) 0.0204(9) 0.0169(10) 0.0008(7) -0.0017(8) -0.0011(8)
Ru1 0.0162(2) 0.0176(3) 0.0165(3) 0.00072(19) -0.0021(2) -0.0017(2)

loop_
_atom_type_symbol
_atom_type_description
_atom_type_scat_dispersion_real
_atom_type_scat_dispersion_imag
_atom_type_scat_source
C C 0.0033 0.0016 'International Tables Vol C Tables 4.2.6.8 and 6.1.1.4'
H H 0.0000 0.0000 'International Tables Vol C Tables 4.2.6.8 and 6.1.1.4'
N N 0.0061 0.0033 'International Tables Vol C Tables 4.2.6.8 and 6.1.1.4'
P P 0.1023 0.0942 'International Tables Vol C Tables 4.2.6.8 and 6.1.1.4'
Cl Cl 0.1484 0.1585 'International Tables Vol C Tables 4.2.6.8 and 6.1.1.4'
Ru Ru -1.2594 0.8363 'International Tables Vol C Tables 4.2.6.8 and 6.1.1.4'
O O 0.0106 0.0060 'International Tables Vol C Tables 4.2.6.8 and 6.1.1.4'
B B 0.0013 0.0007 'International Tables Vol C Tables 4.2.6.8 and 6.1.1.4'

loop_
_geom_angle_atom_site_label_1
_geom_angle_atom_site_label_2
_geom_angle_atom_site_label_3
_geom_angle_site_symmetry_1
_geom_angle_site_symmetry_3
_geom_angle
_geom_angle_publ_flag
N2 B1 N4 . . 108.7(5) ?
N2 B1 N6 . . 107.5(5) ?
N4 B1 N6 . . 107.0(5) ?
N2 B1 H1' . . 111.1 ?
N4 B1 H1' . . 111.1 ?
N6 B1 H1' . . 111.1 ?
N1 C1 C2 . . 111.4(6) ?
N1 C1 H1 . . 124.3 ?
C2 C1 H1 . . 124.3 ?
C3 C2 C1 . . 104.6(6) ?
C3 C2 H2 . . 127.7 ?
C1 C2 H2 . . 127.7 ?
N2 C3 C2 . . 109.1(6) ?
N2 C3 H3 . . 125.5 ?
C2 C3 H3 . . 125.5 ?
N3 C4 C5 . . 110.9(5) ?
N3 C4 H4 . . 124.5 ?
C5 C4 H4 . . 124.5 ?
C6 C5 C4 . . 104.9(5) ?
C6 C5 H5 . . 127.6 ?
C4 C5 H5 . . 127.6 ?
N4 C6 C5 . . 108.8(5) ?
N4 C6 H6 . . 125.6 ?
C5 C6 H6 . . 125.6 ?
N5 C7 C8 . . 110.7(5) ?
N5 C7 H7 . . 124.7 ?
C8 C7 H7 . . 124.7 ?
C9 C8 C7 . . 105.0(6) ?
C9 C8 H8 . . 127.5 ?
C7 C8 H8 . . 127.5 ?
N6 C9 C8 . . 108.6(5) ?
N6 C9 H9 . . 125.7 ?
C8 C9 H9 . . 125.7 ?
C15 C10 C11 . . 117.4(5) ?
C15 C10 P1 . . 122.4(5) ?
C11 C10 P1 . . 120.1(4) ?
C12 C11 C10 . . 121.4(5) ?
C12 C11 H11 . . 119.3 ?
C10 C11 H11 . . 119.3 ?
C11 C12 C13 . . 120.4(6) ?
C11 C12 H12 . . 119.8 ?
C13 C12 H12 . . 119.8 ?
C14 C13 C12 . . 118.8(6) ?
C14 C13 H13 . . 120.6 ?
C12 C13 H13 . . 120.6 ?
C13 C14 C15 . . 121.4(6) ?
C13 C14 H14 . . 119.3 ?
C15 C14 H14 . . 119.3 ?
C14 C15 C10 . . 120.6(6) ?
C14 C15 H15 . . 119.7 ?
C10 C15 H15 . . 119.7 ?
C17 C16 C21 . . 117.1(6) ?
C17 C16 P1 . . 123.2(5) ?
C21 C16 P1 . . 119.5(5) ?
C18 C17 C16 . . 121.8(6) ?
C18 C17 H17 . . 119.1 ?
C16 C17 H17 . . 119.1 ?
C19 C18 C17 . . 120.7(7) ?
C19 C18 H18 . . 119.7 ?
C17 C18 H18 . . 119.7 ?
C18 C19 C20 . . 118.8(6) ?
C18 C19 H19 . . 120.6 ?
C20 C19 H19 . . 120.6 ?
C21 C20 C19 . . 121.0(6) ?
C21 C20 H20 . . 119.5 ?
C19 C20 H20 . . 119.5 ?
C20 C21 C16 . . 120.7(6) ?
C20 C21 H21 . . 119.7 ?
C16 C21 H21 . . 119.7 ?
C27 C22 C23 . . 117.2(6) ?
C27 C22 P1 . . 120.7(4) ?
C23 C22 P1 . . 122.1(5) ?
C24 C23 C22 . . 120.7(7) ?
C24 C23 H23 . . 119.7 ?
C22 C23 H23 . . 119.7 ?
C23 C24 C25 . . 120.9(6) ?
C23 C24 H24 . . 119.6 ?
C25 C24 H24 . . 119.6 ?
C26 C25 C24 . . 118.6(6) ?
C26 C25 H25 . . 120.7 ?
C24 C25 H25 . . 120.7 ?
C25 C26 C27 . . 121.1(6) ?
C25 C26 H26 . . 119.5 ?
C27 C26 H26 . . 119.5 ?
C26 C27 C22 . . 121.5(6) ?
C26 C27 H27 . . 119.3 ?
C22 C27 H27 . . 119.3 ?
N7 C28 C29 . . 178.6(7) ?
C34 C29 C30 . . 119.9(6) ?
C34 C29 C28 . . 120.5(5) ?
C30 C29 C28 . . 119.6(6) ?
C31 C30 C29 . . 120.0(7) ?
C31 C30 H30 . . 120.0 ?
C29 C30 H30 . . 120.0 ?
C30 C31 C32 . . 119.9(6) ?
C30 C31 H31 . . 120.1 ?
C32 C31 H31 . . 120.1 ?
C31 C32 C33 . . 120.6(7) ?
C31 C32 H32 . . 119.7 ?
C33 C32 H32 . . 119.7 ?
C32 C33 C34 . . 119.8(6) ?
C32 C33 H33 . . 120.1 ?
C34 C33 H33 . . 120.1 ?
C29 C34 C33 . . 119.8(6) ?
C29 C34 H34 . . 120.1 ?
C33 C34 H34 . . 120.1 ?
O2 C35 C36 . . 108.7(7) ?
O2 C35 H35A . . 110.0 ?
C36 C35 H35A . . 110.0 ?
O2 C35 H35B . . 110.0 ?
C36 C35 H35B . . 110.0 ?
H35A C35 H35B . . 108.3 ?
C35 C36 H36A . . 109.5 ?
C35 C36 H36B . . 109.5 ?
H36A C36 H36B . . 109.5 ?
C35 C36 H36C . . 109.5 ?
H36A C36 H36C . . 109.5 ?
H36B C36 H36C . . 109.5 ?
C1 N1 N2 . . 105.8(5) ?
C1 N1 Ru1 . . 136.1(4) ?
N2 N1 Ru1 . . 118.0(4) ?
C3 N2 N1 . . 109.1(5) ?
C3 N2 B1 . . 129.9(5) ?
N1 N2 B1 . . 120.8(5) ?
C4 N3 N4 . . 106.3(5) ?
C4 N3 Ru1 . . 134.6(4) ?
N4 N3 Ru1 . . 118.6(3) ?
C6 N4 N3 . . 109.2(5) ?
C6 N4 B1 . . 129.9(5) ?
N3 N4 B1 . . 120.0(4) ?
C7 N5 N6 . . 106.7(4) ?
C7 N5 Ru1 . . 133.9(4) ?
N6 N5 Ru1 . . 119.3(4) ?
N5 N6 C9 . . 109.0(5) ?
N5 N6 B1 . . 119.1(4) ?
C9 N6 B1 . . 132.0(5) ?
C28 N7 Ru1 . . 175.5(5) ?
C35 O2 H2' . . 109.5 ?
C10 P1 C16 . . 100.4(3) ?
C10 P1 C22 . . 102.2(3) ?
C16 P1 C22 . . 99.5(3) ?
C10 P1 Ru1 . . 113.87(19) ?
C16 P1 Ru1 . . 119.88(18) ?
C22 P1 Ru1 . . 118.0(2) ?
N7 Ru1 N1 . . 173.57(19) ?
N7 Ru1 N3 . . 89.01(19) ?
N1 Ru1 N3 . . 90.33(18) ?
N7 Ru1 N5 . . 89.35(19) ?
N1 Ru1 N5 . . 84.21(19) ?
N3 Ru1 N5 . . 85.23(17) ?
N7 Ru1 P1 . . 94.34(14) ?
N1 Ru1 P1 . . 92.08(13) ?
N3 Ru1 P1 . . 92.67(13) ?
N5 Ru1 P1 . . 175.72(15) ?
N7 Ru1 Cl1 . . 88.69(13) ?
N1 Ru1 Cl1 . . 90.79(13) ?
N3 Ru1 Cl1 . . 169.39(13) ?
N5 Ru1 Cl1 . . 84.39(13) ?
P1 Ru1 Cl1 . . 97.83(5) ?

loop_
_geom_bond_atom_site_label_1
_geom_bond_atom_site_label_2
_geom_bond_site_symmetry_2
_geom_bond_distance
_geom_bond_publ_flag
B1 N2 . 1.530(9) ?
B1 N4 . 1.541(8) ?
B1 N6 . 1.545(8) ?
B1 H1' . 1.0000 ?
C1 N1 . 1.326(8) ?
C1 C2 . 1.380(8) ?
C1 H1 . 0.9500 ?
C2 C3 . 1.365(9) ?
C2 H2 . 0.9500 ?
C3 N2 . 1.341(7) ?
C3 H3 . 0.9500 ?
C4 N3 . 1.332(7) ?
C4 C5 . 1.378(8) ?
C4 H4 . 0.9500 ?
C5 C6 . 1.379(8) ?
C5 H5 . 0.9500 ?
C6 N4 . 1.339(7) ?
C6 H6 . 0.9500 ?
C7 N5 . 1.323(7) ?
C7 C8 . 1.385(8) ?
C7 H7 . 0.9500 ?
C8 C9 . 1.356(8) ?
C8 H8 . 0.9500 ?
C9 N6 . 1.355(7) ?
C9 H9 . 0.9500 ?
C10 C15 . 1.386(7) ?
C10 C11 . 1.396(8) ?
C10 P1 . 1.833(6) ?
C11 C12 . 1.372(8) ?
C11 H11 . 0.9500 ?
C12 C13 . 1.380(8) ?
C12 H12 . 0.9500 ?
C13 C14 . 1.364(8) ?
C13 H13 . 0.9500 ?
C14 C15 . 1.383(8) ?
C14 H14 . 0.9500 ?
C15 H15 . 0.9500 ?
C16 C17 . 1.383(8) ?
C16 C21 . 1.400(7) ?
C16 P1 . 1.834(6) ?
C17 C18 . 1.381(8) ?
C17 H17 . 0.9500 ?
C18 C19 . 1.362(8) ?
C18 H18 . 0.9500 ?
C19 C20 . 1.383(8) ?
C19 H19 . 0.9500 ?
C20 C21 . 1.377(8) ?
C20 H20 . 0.9500 ?
C21 H21 . 0.9500 ?
C22 C27 . 1.383(8) ?
C22 C23 . 1.397(8) ?
C22 P1 . 1.838(6) ?
C23 C24 . 1.384(8) ?
C23 H23 . 0.9500 ?
C24 C25 . 1.382(9) ?
C24 H24 . 0.9500 ?
C25 C26 . 1.361(8) ?
C25 H25 . 0.9500 ?
C26 C27 . 1.382(8) ?
C26 H26 . 0.9500 ?
C27 H27 . 0.9500 ?
C28 N7 . 1.144(7) ?
C28 C29 . 1.436(9) ?
C29 C34 . 1.375(8) ?
C29 C30 . 1.393(8) ?
C30 C31 . 1.366(9) ?
C30 H30 . 0.9500 ?
C31 C32 . 1.375(8) ?
C31 H31 . 0.9500 ?
C32 C33 . 1.377(9) ?
C32 H32 . 0.9500 ?
C33 C34 . 1.380(9) ?
C33 H33 . 0.9500 ?
C34 H34 . 0.9500 ?
C35 O2 . 1.403(8) ?
C35 C36 . 1.535(11) ?
C35 H35A . 0.9900 ?
C35 H35B . 0.9900 ?
C36 H36A . 0.9800 ?
C36 H36B . 0.9800 ?
C36 H36C . 0.9800 ?
Cl1 Ru1 . 2.4259(14) ?
N1 N2 . 1.371(6) ?
N1 Ru1 . 2.063(5) ?
N3 N4 . 1.373(6) ?
N3 Ru1 . 2.069(4) ?
N5 N6 . 1.354(6) ?
N5 Ru1 . 2.102(5) ?
N7 Ru1 . 1.991(5) ?
O2 H2' . 0.8400 ?
P1 Ru1 . 2.3205(16) ?
